data_4026731
loop_
_publ_author_name
'Avital Steinberg'
'Mark Froimowitz'
'Damon A. Parrish'
'Jeffrey R. Deschamps'
'Robert Glaser'

_publ_contact_author_address
;
Laboratory for the Structure of Matter
Naval Research Laboratory
Washington, DC 20375
;
_publ_contact_author_email dparrish@nrl.navy.mil
_publ_contact_author_fax 202-767-6874
_publ_contact_author_name 'Dr Damon A. Parrish'
_publ_contact_author_phone 202-404-2141
_publ_section_title
;
 Solution- and Solid-State Conformations of C(\a)-Alkyl Analogues of
 Methylphenidate (Ritalin) Salts: Avoidance of gauche+gauche- Interactions
;
_journal_name_full 'Journal of Organic Chemistry'
_journal_page_first 9239
_journal_page_last 9245
_journal_paper_doi 10.1021/jo201415h
_journal_volume 76
_journal_year 2011
_chemical_formula_moiety '(C16 H25 Cl N +1), (Cl -1)'
_chemical_formula_sum 'C16 H25 Cl2 N'
_chemical_formula_weight 302.27
_chemical_name_systematic
; 
 ? 
;
_space_group_IT_number 15
_symmetry_cell_setting monoclinic
_symmetry_space_group_name_Hall '-C 2yc'
_symmetry_space_group_name_H-M 'C 1 2/c 1'
_atom_sites_solution_hydrogens geom
_atom_sites_solution_primary direct
_atom_sites_solution_secondary difmap
_audit_creation_date 2004-04-09
_audit_creation_method 'from SHELXL97 CIF, local template and enCIFer'
_cell_angle_alpha 90.00
_cell_angle_beta 120.174(6)
_cell_angle_gamma 90.00
_cell_formula_units_Z 8
_cell_length_a 28.907(10)
_cell_length_b 7.097(2)
_cell_length_c 19.340(6)
_cell_measurement_temperature 93(2)
_cell_volume 3430.1(19)
_computing_cell_refinement 'Bruker SMART v5.625 (Bruker, 2001)'
_computing_data_collection 'Bruker SMART v5.625 (Bruker, 2001)'
_computing_data_reduction
;
Bruker SAINT v6.36A (Bruker, 2002), Bruker XPREP v6.12 (Bruker, 2001)
;
_computing_molecular_graphics 'Bruker Shelxtl v6.10 (Bruker, 2000)'
_computing_publication_material 'Bruker Shelxtl v6.10 (Bruker, 2000)'
_computing_structure_refinement 'SHELXL-97 (Sheldrick, 1999)'
_computing_structure_solution 'SHELXS-97 (Sheldrick, 1999)'
_diffrn_ambient_temperature 93(2)
_diffrn_measured_fraction_theta_full 0.962
_diffrn_measured_fraction_theta_max 0.962
_diffrn_measurement_device 'Bruker SMART 1000 CCD'
_diffrn_measurement_method '\w scans'
_diffrn_radiation_monochromator graphite
_diffrn_radiation_source 'fine-focus sealed tube'
_diffrn_radiation_type MoK\a
_diffrn_radiation_wavelength 0.71073
_diffrn_reflns_av_R_equivalents 0.0416
_diffrn_reflns_av_sigmaI/netI 0.0508
_diffrn_reflns_limit_h_max 37
_diffrn_reflns_limit_h_min -37
_diffrn_reflns_limit_k_max 9
_diffrn_reflns_limit_k_min -7
_diffrn_reflns_limit_l_max 25
_diffrn_reflns_limit_l_min -25
_diffrn_reflns_number 12088
_diffrn_reflns_theta_full 28.23
_diffrn_reflns_theta_max 28.23
_diffrn_reflns_theta_min 1.63
_exptl_absorpt_coefficient_mu 0.367
_exptl_absorpt_correction_T_max 0.985
_exptl_absorpt_correction_T_min 0.811
_exptl_absorpt_correction_type multi-scan
_exptl_absorpt_process_details 'SADABS v2.03 (Bruker, 2000)'
_exptl_crystal_colour colourless
_exptl_crystal_density_diffrn 1.171
_exptl_crystal_description 'thin plate'
_exptl_crystal_F_000 1296
_exptl_crystal_size_max 0.57
_exptl_crystal_size_mid 0.18
_exptl_crystal_size_min 0.04
_refine_diff_density_max 0.566
_refine_diff_density_min -0.412
_refine_diff_density_rms 0.107
_refine_ls_extinction_method none
_refine_ls_goodness_of_fit_ref 1.078
_refine_ls_hydrogen_treatment mixed
_refine_ls_matrix_type full
_refine_ls_number_parameters 172
_refine_ls_number_reflns 4082
_refine_ls_number_restraints 0
_refine_ls_restrained_S_all 1.078
_refine_ls_R_factor_all 0.0746
_refine_ls_R_factor_gt 0.0428
_refine_ls_shift/su_max 0.000
_refine_ls_shift/su_mean 0.000
_refine_ls_structure_factor_coef Fsqd
_refine_ls_weighting_details 'calc w=1/[\s^2^(Fo^2^)+(0.0684P)^2^+1.5810P] where P=(Fo^2^+2Fc^2^)/3'
_refine_ls_weighting_scheme calc
_refine_ls_wR_factor_gt 0.1077
_refine_ls_wR_factor_ref 0.1340
_reflns_number_gt 2914
_reflns_number_total 4082
_reflns_threshold_expression I>2\s(I)
_cod_data_source_file jo201415h_si_001.cif
_cod_data_source_block mark121
_cod_original_cell_volume 3430.3(19)
_cod_original_sg_symbol_H-M 'C 2/c'
_cod_database_code 4026731

loop_
_symmetry_equiv_pos_as_xyz
'x, y, z'
'-x, y, -z+1/2'
'x+1/2, y+1/2, z'
'-x+1/2, y+1/2, -z+1/2'
'-x, -y, -z'
'x, -y, z-1/2'
'-x+1/2, -y+1/2, -z'
'x+1/2, -y+1/2, z-1/2'

loop_
_atom_site_label
_atom_site_type_symbol
_atom_site_fract_x
_atom_site_fract_y
_atom_site_fract_z
_atom_site_U_iso_or_equiv
_atom_site_adp_type
_atom_site_occupancy
_atom_site_symmetry_multiplicity
_atom_site_calc_flag
_atom_site_refinement_flags
N1 N 0.25472(7) 0.5502(2) 0.33227(11) 0.0175(4) Uani 1 1 d .
H1A H 0.2458 0.5108 0.2817 0.021 Uiso 1 1 calc R
H1B H 0.2516 0.6794 0.3310 0.021 Uiso 1 1 calc R
C1' C 0.11969(9) 0.4250(3) 0.31196(12) 0.0186(4) Uani 1 1 d .
C2 C 0.21563(8) 0.4665(3) 0.35376(13) 0.0169(4) Uani 1 1 d .
H2A H 0.2184 0.3260 0.3535 0.020 Uiso 1 1 calc R
C2' C 0.09016(9) 0.5247(3) 0.33850(14) 0.0242(5) Uani 1 1 d .
H2'A H 0.0928 0.6582 0.3417 0.029 Uiso 1 1 calc R
C3 C 0.23233(9) 0.5305(3) 0.43864(13) 0.0200(4) Uani 1 1 d .
H3A H 0.2282 0.6689 0.4390 0.024 Uiso 1 1 calc R
H3B H 0.2083 0.4720 0.4552 0.024 Uiso 1 1 calc R
C3' C 0.05669(10) 0.4341(3) 0.36058(14) 0.0274(5) Uani 1 1 d .
H3'A H 0.0369 0.5043 0.3787 0.033 Uiso 1 1 calc R
Cl4' Cl 0.01428(3) 0.12058(10) 0.38743(4) 0.0407(2) Uani 1 1 d .
C4 C 0.29015(9) 0.4775(3) 0.49858(13) 0.0231(5) Uani 1 1 d .
H4A H 0.2939 0.3386 0.5016 0.028 Uiso 1 1 calc R
H4B H 0.2997 0.5249 0.5523 0.028 Uiso 1 1 calc R
C4' C 0.05307(9) 0.2400(3) 0.35548(14) 0.0259(5) Uani 1 1 d .
C5 C 0.32800(9) 0.5618(3) 0.47330(13) 0.0234(5) Uani 1 1 d .
H5A H 0.3268 0.7010 0.4751 0.028 Uiso 1 1 calc R
H5B H 0.3651 0.5207 0.5108 0.028 Uiso 1 1 calc R
C5' C 0.08070(9) 0.1373(3) 0.32735(14) 0.0265(5) Uani 1 1 d .
H5'A H 0.0769 0.0042 0.3226 0.032 Uiso 1 1 calc R
C6 C 0.31164(9) 0.4981(3) 0.38905(13) 0.0217(4) Uani 1 1 d .
H6A H 0.3351 0.5582 0.3719 0.026 Uiso 1 1 calc R
H6B H 0.3159 0.3599 0.3884 0.026 Uiso 1 1 calc R
C6' C 0.11407(9) 0.2290(3) 0.30603(13) 0.0222(5) Uani 1 1 d .
H6'A H 0.1333 0.1578 0.2872 0.027 Uiso 1 1 calc R
C7 C 0.15793(9) 0.5244(3) 0.29161(13) 0.0181(4) Uani 1 1 d .
H7A H 0.1544 0.6633 0.2963 0.022 Uiso 1 1 calc R
C8 C 0.14493(9) 0.4813(3) 0.20565(13) 0.0234(5) Uani 1 1 d .
H8A H 0.1693 0.5562 0.1945 0.028 Uiso 1 1 calc R
H8B H 0.1527 0.3466 0.2027 0.028 Uiso 1 1 calc R
C9 C 0.08742(9) 0.5214(3) 0.13996(14) 0.0262(5) Uani 1 1 d .
H9A H 0.0628 0.4430 0.1504 0.031 Uiso 1 1 calc R
C10 C 0.08066(11) 0.4626(5) 0.05913(16) 0.0466(8) Uani 1 1 d .
H10A H 0.0904 0.3296 0.0612 0.070 Uiso 1 1 calc R
H10B H 0.1039 0.5401 0.0474 0.070 Uiso 1 1 calc R
H10C H 0.0433 0.4805 0.0171 0.070 Uiso 1 1 calc R
C11 C 0.07220(11) 0.7282(4) 0.13795(17) 0.0394(6) Uani 1 1 d .
H11A H 0.0765 0.7635 0.1898 0.059 Uiso 1 1 calc R
H11B H 0.0349 0.7467 0.0960 0.059 Uiso 1 1 calc R
H11C H 0.0955 0.8070 0.1267 0.059 Uiso 1 1 calc R
Cl15 Cl 0.23653(2) 0.98123(6) 0.32049(3) 0.02269(15) Uani 1 1 d .

loop_
_atom_site_aniso_label
_atom_site_aniso_U_11
_atom_site_aniso_U_22
_atom_site_aniso_U_33
_atom_site_aniso_U_23
_atom_site_aniso_U_13
_atom_site_aniso_U_12
N1 0.0207(9) 0.0161(7) 0.0161(9) -0.0002(6) 0.0096(8) 0.0010(7)
C1' 0.0203(11) 0.0210(9) 0.0130(10) 0.0013(8) 0.0072(9) 0.0017(8)
C2 0.0200(11) 0.0141(8) 0.0183(10) -0.0007(8) 0.0108(9) 0.0003(8)
C2' 0.0279(12) 0.0230(9) 0.0252(12) 0.0000(9) 0.0159(11) 0.0021(9)
C3 0.0272(12) 0.0196(9) 0.0154(10) 0.0010(8) 0.0124(10) 0.0008(8)
C3' 0.0266(13) 0.0360(11) 0.0241(13) 0.0017(10) 0.0161(11) 0.0021(10)
Cl4' 0.0277(3) 0.0534(4) 0.0415(4) 0.0192(3) 0.0177(3) -0.0030(3)
C4 0.0271(12) 0.0235(9) 0.0175(11) 0.0031(8) 0.0102(10) 0.0031(9)
C4' 0.0176(11) 0.0362(11) 0.0195(12) 0.0091(9) 0.0059(10) -0.0040(9)
C5 0.0216(11) 0.0264(10) 0.0179(11) 0.0013(9) 0.0067(10) 0.0013(9)
C5' 0.0248(12) 0.0229(9) 0.0250(12) 0.0052(9) 0.0074(11) -0.0026(9)
C6 0.0182(11) 0.0252(10) 0.0198(11) 0.0025(9) 0.0082(10) 0.0024(9)
C6' 0.0238(12) 0.0212(9) 0.0209(12) 0.0001(9) 0.0107(10) 0.0012(9)
C7 0.0211(11) 0.0161(8) 0.0183(11) 0.0005(8) 0.0108(10) 0.0011(8)
C8 0.0215(11) 0.0324(10) 0.0180(11) 0.0035(9) 0.0111(10) 0.0056(9)
C9 0.0194(12) 0.0405(12) 0.0195(12) 0.0025(10) 0.0103(10) 0.0023(10)
C10 0.0259(14) 0.091(2) 0.0186(13) -0.0036(14) 0.0082(12) 0.0076(15)
C11 0.0284(14) 0.0415(13) 0.0384(16) 0.0132(12) 0.0094(13) 0.0095(11)
Cl15 0.0334(3) 0.0168(2) 0.0270(3) 0.0014(2) 0.0220(3) 0.0028(2)

loop_
_atom_type_symbol
_atom_type_description
_atom_type_scat_dispersion_real
_atom_type_scat_dispersion_imag
_atom_type_scat_source
C C 0.0033 0.0016 'International Tables Vol C Tables 4.2.6.8 and 6.1.1.4'
H H 0.0000 0.0000 'International Tables Vol C Tables 4.2.6.8 and 6.1.1.4'
N N 0.0061 0.0033 'International Tables Vol C Tables 4.2.6.8 and 6.1.1.4'
Cl Cl 0.1484 0.1585 'International Tables Vol C Tables 4.2.6.8 and 6.1.1.4'

loop_
_geom_angle_atom_site_label_1
_geom_angle_atom_site_label_2
_geom_angle_atom_site_label_3
_geom_angle
C6 N1 C2 113.61(15)
C6 N1 H1A 108.8
C2 N1 H1A 108.8
C6 N1 H1B 108.8
C2 N1 H1B 108.8
H1A N1 H1B 107.7
C2' C1' C6' 118.0(2)
C2' C1' C7 121.38(18)
C6' C1' C7 120.65(18)
N1 C2 C3 107.62(16)
N1 C2 C7 110.27(16)
C3 C2 C7 113.06(16)
N1 C2 H2A 108.6
C3 C2 H2A 108.6
C7 C2 H2A 108.6
C1' C2' C3' 121.8(2)
C1' C2' H2'A 119.1
C3' C2' H2'A 119.1
C4 C3 C2 112.11(17)
C4 C3 H3A 109.2
C2 C3 H3A 109.2
C4 C3 H3B 109.2
C2 C3 H3B 109.2
H3A C3 H3B 107.9
C4' C3' C2' 118.5(2)
C4' C3' H3'A 120.8
C2' C3' H3'A 120.8
C3 C4 C5 110.33(17)
C3 C4 H4A 109.6
C5 C4 H4A 109.6
C3 C4 H4B 109.6
C5 C4 H4B 109.6
H4A C4 H4B 108.1
C5' C4' C3' 121.1(2)
C5' C4' Cl4' 119.02(17)
C3' C4' Cl4' 119.82(19)
C6 C5 C4 109.87(18)
C6 C5 H5A 109.7
C4 C5 H5A 109.7
C6 C5 H5B 109.7
C4 C5 H5B 109.7
H5A C5 H5B 108.2
C4' C5' C6' 119.8(2)
C4' C5' H5'A 120.1
C6' C5' H5'A 120.1
N1 C6 C5 110.41(17)
N1 C6 H6A 109.6
C5 C6 H6A 109.6
N1 C6 H6B 109.6
C5 C6 H6B 109.6
H6A C6 H6B 108.1
C5' C6' C1' 120.8(2)
C5' C6' H6'A 119.6
C1' C6' H6'A 119.6
C1' C7 C8 111.88(17)
C1' C7 C2 108.45(16)
C8 C7 C2 111.71(16)
C1' C7 H7A 108.2
C8 C7 H7A 108.2
C2 C7 H7A 108.2
C9 C8 C7 115.71(18)
C9 C8 H8A 108.4
C7 C8 H8A 108.4
C9 C8 H8B 108.4
C7 C8 H8B 108.4
H8A C8 H8B 107.4
C11 C9 C8 112.3(2)
C11 C9 C10 110.4(2)
C8 C9 C10 108.96(19)
C11 C9 H9A 108.4
C8 C9 H9A 108.4
C10 C9 H9A 108.4
C9 C10 H10A 109.5
C9 C10 H10B 109.5
H10A C10 H10B 109.5
C9 C10 H10C 109.5
H10A C10 H10C 109.5
H10B C10 H10C 109.5
C9 C11 H11A 109.5
C9 C11 H11B 109.5
H11A C11 H11B 109.5
C9 C11 H11C 109.5
H11A C11 H11C 109.5
H11B C11 H11C 109.5

loop_
_geom_bond_atom_site_label_1
_geom_bond_atom_site_label_2
_geom_bond_distance
N1 C6 1.495(3)
N1 C2 1.508(3)
N1 H1A 0.9200
N1 H1B 0.9200
C1' C2' 1.390(3)
C1' C6' 1.399(3)
C1' C7 1.521(3)
C2 C3 1.529(3)
C2 C7 1.543(3)
C2 H2A 1.0000
C2' C3' 1.396(3)
C2' H2'A 0.9500
C3 C4 1.527(3)
C3 H3A 0.9900
C3 H3B 0.9900
C3' C4' 1.381(3)
C3' H3'A 0.9500
Cl4' C4' 1.748(2)
C4 C5 1.527(3)
C4 H4A 0.9900
C4 H4B 0.9900
C4' C5' 1.379(3)
C5 C6 1.519(3)
C5 H5A 0.9900
C5 H5B 0.9900
C5' C6' 1.387(3)
C5' H5'A 0.9500
C6 H6A 0.9900
C6 H6B 0.9900
C6' H6'A 0.9500
C7 C8 1.540(3)
C7 H7A 1.0000
C8 C9 1.528(3)
C8 H8A 0.9900
C8 H8B 0.9900
C9 C11 1.527(3)
C9 C10 1.533(3)
C9 H9A 1.0000
C10 H10A 0.9800
C10 H10B 0.9800
C10 H10C 0.9800
C11 H11A 0.9800
C11 H11B 0.9800
C11 H11C 0.9800

loop_
_geom_hbond_atom_site_label_D
_geom_hbond_atom_site_label_H
_geom_hbond_atom_site_label_A
_geom_hbond_distance_DH
_geom_hbond_distance_HA
_geom_hbond_distance_DA
_geom_hbond_angle_DHA
_geom_hbond_site_symmetry_A
N1 H1B Cl15 0.92 2.18 3.0926(18) 174.8 .
N1 H1A Cl15 0.92 2.29 3.128(2) 151.7 4_545

loop_
_geom_torsion_atom_site_label_1
_geom_torsion_atom_site_label_2
_geom_torsion_atom_site_label_3
_geom_torsion_atom_site_label_4
_geom_torsion
C6 N1 C2 C3 57.2(2)
C6 N1 C2 C7 -179.10(15)
C6' C1' C2' C3' 1.5(3)
C7 C1' C2' C3' -177.2(2)
N1 C2 C3 C4 -56.0(2)
C7 C2 C3 C4 -178.04(16)
C1' C2' C3' C4' -0.1(4)
C2 C3 C4 C5 57.4(2)
C2' C3' C4' C5' -1.6(4)
C2' C3' C4' Cl4' 176.73(18)
C3 C4 C5 C6 -56.2(2)
C3' C4' C5' C6' 2.0(4)
Cl4' C4' C5' C6' -176.35(17)
C2 N1 C6 C5 -58.8(2)
C4 C5 C6 N1 56.4(2)
C4' C5' C6' C1' -0.6(3)
C2' C1' C6' C5' -1.1(3)
C7 C1' C6' C5' 177.6(2)
C2' C1' C7 C8 -124.1(2)
C6' C1' C7 C8 57.3(3)
C2' C1' C7 C2 112.3(2)
C6' C1' C7 C2 -66.4(2)
N1 C2 C7 C1' 175.71(15)
C3 C2 C7 C1' -63.8(2)
N1 C2 C7 C8 52.0(2)
C3 C2 C7 C8 172.47(16)
C1' C7 C8 C9 54.2(2)
C2 C7 C8 C9 176.04(17)
C7 C8 C9 C11 60.0(3)
C7 C8 C9 C10 -177.4(2)
